data_7701477
loop_
_publ_author_name
'Ould, Darren'
'Tran, Thao Thi-Phuong'
'Rawson, Jeremy Michael'
'Melen, Rebecca'

_publ_section_title
;
 Structure-property-reactivity studies on dithiaphospholes
;
_journal_name_full 'Dalton Transactions'
_journal_paper_doi 10.1039/C9DT03577J
_journal_year 2019
_chemical_formula_moiety 'C7 H6 Br P S2'
_chemical_formula_sum 'C7 H6 Br P S2'
_chemical_formula_weight 265.12
_space_group_crystal_system monoclinic
_space_group_IT_number 14
_space_group_name_Hall '-P 2ybc'
_space_group_name_H-M_alt 'P 1 21/c 1'
_atom_sites_solution_hydrogens geom
_atom_sites_solution_primary direct
_audit_creation_method SHELXL-2013
_audit_update_record
;
2019-09-03 deposited with the CCDC.	2019-09-25 downloaded from the CCDC.
;
_cell_angle_alpha 90
_cell_angle_beta 93.273(6)
_cell_angle_gamma 90
_cell_formula_units_Z 4
_cell_length_a 8.1065(5)
_cell_length_b 8.4575(5)
_cell_length_c 13.4463(8)
_cell_measurement_reflns_used 2146
_cell_measurement_temperature 423(2)
_cell_measurement_theta_max 28.9120
_cell_measurement_theta_min 3.8430
_cell_volume 920.38(10)
_computing_cell_refinement 'CrysAlisPro 1.171.39.45b (Rigaku OD, 2018)'
_computing_data_collection 'CrysAlisPro 1.171.39.45b (Rigaku OD, 2018)'
_computing_data_reduction 'CrysAlisPro 1.171.39.45b (Rigaku OD, 2018)'
_computing_molecular_graphics 'XShell and Mercury'
_computing_publication_material Xcif
_computing_structure_refinement 'SHELXL-2013 (Sheldrick, 2013)'
_computing_structure_solution ShelXS
_diffrn_ambient_temperature 423(2)
_diffrn_detector_area_resol_mean 10.5082
_diffrn_measured_fraction_theta_full 0.998
_diffrn_measured_fraction_theta_max 0.853
_diffrn_measurement_device_type 'Agilent Supernova Dual Atlas with CCD Detector'
_diffrn_measurement_method 'Omega scans'
_diffrn_radiation_type MoK\a
_diffrn_radiation_wavelength 0.71073
_diffrn_reflns_av_R_equivalents 0.0276
_diffrn_reflns_av_unetI/netI 0.0439
_diffrn_reflns_Laue_measured_fraction_full 0.998
_diffrn_reflns_Laue_measured_fraction_max 0.853
_diffrn_reflns_limit_h_max 7
_diffrn_reflns_limit_h_min -11
_diffrn_reflns_limit_k_max 11
_diffrn_reflns_limit_k_min -8
_diffrn_reflns_limit_l_max 16
_diffrn_reflns_limit_l_min -18
_diffrn_reflns_number 4305
_diffrn_reflns_point_group_measured_fraction_full 0.998
_diffrn_reflns_point_group_measured_fraction_max 0.853
_diffrn_reflns_theta_full 25.242
_diffrn_reflns_theta_max 29.529
_diffrn_reflns_theta_min 3.484
_diffrn_source 'sealed tube'
_exptl_absorpt_coefficient_mu 5.023
_exptl_absorpt_correction_T_max 1.000
_exptl_absorpt_correction_T_min 0.762
_exptl_absorpt_correction_type gaussian
_exptl_absorpt_process_details
;
CrysAlisPro 1.171.39.45b (Rigaku Oxford Diffraction, 2018)
Numerical absorption correction based on gaussian integration over
			a multifaceted crystal model
Empirical absorption correction using spherical harmonics,
 implemented in SCALE3 ABSPACK scaling algorithm.
;
_exptl_crystal_colour Colourless
_exptl_crystal_density_diffrn 1.913
_exptl_crystal_description Plate
_exptl_crystal_F_000 520
_exptl_crystal_size_max 0.313
_exptl_crystal_size_mid 0.133
_exptl_crystal_size_min 0.055
_refine_diff_density_max 0.660
_refine_diff_density_min -0.636
_refine_diff_density_rms 0.111
_refine_ls_extinction_method none
_refine_ls_goodness_of_fit_ref 1.030
_refine_ls_hydrogen_treatment constr
_refine_ls_matrix_type full
_refine_ls_number_parameters 101
_refine_ls_number_reflns 2191
_refine_ls_number_restraints 0
_refine_ls_restrained_S_all 1.030
_refine_ls_R_factor_all 0.0486
_refine_ls_R_factor_gt 0.0360
_refine_ls_shift/su_max 0.001
_refine_ls_shift/su_mean 0.000
_refine_ls_structure_factor_coef Fsqd
_refine_ls_weighting_details 'w=1/[\s^2^(Fo^2^)+(0.0432P)^2^+0.2328P] where P=(Fo^2^+2Fc^2^)/3'
_refine_ls_weighting_scheme calc
_refine_ls_wR_factor_gt 0.0822
_refine_ls_wR_factor_ref 0.0899
_reflns_Friedel_coverage 0.000
_reflns_number_gt 1803
_reflns_number_total 2191
_reflns_threshold_expression 'I > 2\s(I)'
_cod_data_source_file c9dt03577j2.cif
_cod_data_source_block rm1844e
_cod_depositor_comments
;
The following automatic conversions were performed:

data item '_atom_sites_solution_primary' value 'Direct' was changed
to 'direct' in accordance with the
/home/data/users/saulius/crontab/automatic-downloads/rss-feeds/RSC/lib/dictionaries/cif_core.dic
dictionary named 'cif_core.dic' version 2.4.2 last updated on
2011-04-26.

data item '_exptl_absorpt_correction_type' value 'Gaussian' was
changed to 'gaussian' in accordance with the
/home/data/users/saulius/crontab/automatic-downloads/rss-feeds/RSC/lib/dictionaries/cif_core.dic
dictionary named 'cif_core.dic' version 2.4.2 last updated on
2011-04-26.

Automatic conversion script
Id: cif_fix_values 6909 2019-04-08 15:41:33Z antanas 
;
_cod_original_cell_volume 920.39(9)
_cod_original_sg_symbol_H-M 'P 21/c'
_cod_database_code 7701477
_shelx_space_group_comment
;
The symmetry employed for this shelxl refinement is uniquely defined
by the following loop, which should always be used as a source of
symmetry information in preference to the above space-group names.
They are only intended as comments.
;
_shelx_estimated_absorpt_t_min 0.302
_shelx_estimated_absorpt_t_max 0.770
_shelxl_version_number 2013-3

loop_
_space_group_symop_operation_xyz
'x, y, z'
'-x, y+1/2, -z+1/2'
'-x, -y, -z'
'x, -y-1/2, z-1/2'

loop_
_atom_site_label
_atom_site_type_symbol
_atom_site_fract_x
_atom_site_fract_y
_atom_site_fract_z
_atom_site_U_iso_or_equiv
_atom_site_adp_type
_atom_site_occupancy
_atom_site_site_symmetry_order
_atom_site_calc_flag
_atom_site_refinement_flags_posn
_atom_site_refinement_flags_adp
Br1 Br 0.34106(4) 0.20851(4) 0.71032(2) 0.03058(13) Uani 1 1 d . .
S1 S 0.03601(10) -0.04309(9) 0.77824(6) 0.0257(2) Uani 1 1 d . .
P1 P 0.28443(11) 0.00054(10) 0.81504(6) 0.0255(2) Uani 1 1 d . .
S2 S 0.24789(10) 0.11365(9) 0.94982(6) 0.0244(2) Uani 1 1 d . .
C1 C -0.0551(4) 0.1018(4) 0.8521(2) 0.0224(7) Uani 1 1 d . .
C6 C 0.0394(4) 0.1708(4) 0.9304(2) 0.0207(6) Uani 1 1 d . .
C5 C -0.0325(4) 0.2790(4) 0.9933(2) 0.0227(7) Uani 1 1 d . .
H5 H 0.0308 0.3239 1.0458 0.027 Uiso 1 1 calc R U
C3 C -0.2900(4) 0.2531(4) 0.8978(2) 0.0235(7) Uani 1 1 d . .
H3 H -0.4001 0.2820 0.8862 0.028 Uiso 1 1 calc R U
C4 C -0.1969(4) 0.3198(4) 0.9781(2) 0.0236(7) Uani 1 1 d . .
C2 C -0.2201(4) 0.1447(4) 0.8356(2) 0.0243(7) Uani 1 1 d . .
H2 H -0.2834 0.1005 0.7829 0.029 Uiso 1 1 calc R U
C7 C -0.2777(4) 0.4342(4) 1.0469(3) 0.0302(8) Uani 1 1 d . .
H7A H -0.1965 0.4735 1.0955 0.045 Uiso 1 1 calc R U
H7B H -0.3635 0.3807 1.0800 0.045 Uiso 1 1 calc R U
H7C H -0.3245 0.5209 1.0088 0.045 Uiso 1 1 calc R U

loop_
_atom_site_aniso_label
_atom_site_aniso_U_11
_atom_site_aniso_U_22
_atom_site_aniso_U_33
_atom_site_aniso_U_23
_atom_site_aniso_U_13
_atom_site_aniso_U_12
Br1 0.0273(2) 0.0380(2) 0.0266(2) 0.00500(15) 0.00255(14) -0.00240(14)
S1 0.0282(4) 0.0236(4) 0.0251(4) -0.0050(3) 0.0007(3) -0.0022(3)
P1 0.0267(4) 0.0241(4) 0.0255(4) -0.0010(4) 0.0002(4) 0.0043(4)
S2 0.0256(4) 0.0272(4) 0.0201(4) 0.0002(3) -0.0023(3) 0.0015(3)
C1 0.0253(16) 0.0210(15) 0.0211(15) 0.0032(13) 0.0012(13) -0.0025(13)
C6 0.0242(16) 0.0201(14) 0.0176(14) 0.0034(13) 0.0008(13) -0.0019(13)
C5 0.0255(17) 0.0231(16) 0.0193(15) 0.0022(13) 0.0006(13) -0.0049(13)
C3 0.0216(16) 0.0257(15) 0.0232(15) 0.0032(14) 0.0013(13) -0.0027(13)
C4 0.0255(17) 0.0235(15) 0.0219(15) 0.0058(14) 0.0028(13) -0.0028(13)
C2 0.0279(17) 0.0240(15) 0.0206(15) 0.0025(14) -0.0013(13) -0.0054(14)
C7 0.0296(18) 0.0335(18) 0.0275(17) -0.0049(15) 0.0029(15) 0.0031(15)

loop_
_atom_type_symbol
_atom_type_description
_atom_type_scat_dispersion_real
_atom_type_scat_dispersion_imag
_atom_type_scat_source
C C 0.0033 0.0016 'International Tables Vol C Tables 4.2.6.8 and 6.1.1.4'
H H 0.0000 0.0000 'International Tables Vol C Tables 4.2.6.8 and 6.1.1.4'
P P 0.1023 0.0942 'International Tables Vol C Tables 4.2.6.8 and 6.1.1.4'
S S 0.1246 0.1234 'International Tables Vol C Tables 4.2.6.8 and 6.1.1.4'
Br Br -0.2901 2.4595 'International Tables Vol C Tables 4.2.6.8 and 6.1.1.4'

loop_
_geom_angle_atom_site_label_1
_geom_angle_atom_site_label_2
_geom_angle_atom_site_label_3
_geom_angle
C1 S1 P1 99.99(11)
S1 P1 S2 96.00(5)
S1 P1 Br1 102.30(4)
S2 P1 Br1 102.88(4)
C6 S2 P1 100.36(11)
C2 C1 C6 119.5(3)
C2 C1 S1 121.4(2)
C6 C1 S1 119.1(2)
C1 C6 C5 120.1(3)
C1 C6 S2 118.5(2)
C5 C6 S2 121.3(2)
C4 C5 C6 120.5(3)
C4 C5 H5 119.8
C6 C5 H5 119.8
C2 C3 C4 120.8(3)
C2 C3 H3 119.6
C4 C3 H3 119.6
C5 C4 C3 119.1(3)
C5 C4 C7 121.1(3)
C3 C4 C7 119.7(3)
C3 C2 C1 120.0(3)
C3 C2 H2 120.0
C1 C2 H2 120.0
C4 C7 H7A 109.5
C4 C7 H7B 109.5
H7A C7 H7B 109.5
C4 C7 H7C 109.5
H7A C7 H7C 109.5
H7B C7 H7C 109.5

loop_
_geom_bond_atom_site_label_1
_geom_bond_atom_site_label_2
_geom_bond_distance
Br1 P1 2.3153(9)
S1 C1 1.765(3)
S1 P1 2.0791(12)
P1 S2 2.0853(11)
S2 C6 1.763(3)
C1 C2 1.392(4)
C1 C6 1.395(4)
C6 C5 1.396(5)
C5 C4 1.381(5)
C5 H5 0.9300
C3 C2 1.384(5)
C3 C4 1.400(5)
C3 H3 0.9300
C4 C7 1.513(5)
C2 H2 0.9300
C7 H7A 0.9600
C7 H7B 0.9600
C7 H7C 0.9600
